data_4103582
loop_
_publ_author_name
'Jaeheung Cho'
'Ritimukta Sarangi'
'Hye Yeon Kang'
'Jung Yoon Lee'
'Minoru Kubo'
'Takashi Ogura'
'Edward I. Solomon'
'Wonwoo Nam'

_publ_contact_author_address
; Department of Chemistry and Nano Science
  Ewha Womans University
  Seoul 120-750
  Korea
;
_publ_contact_author_email jaeheung@ewha.ac.kr
_publ_contact_author_name 'Dr. Jaeheung Cho'
_publ_section_title
;
 Synthesis, Structural, and Spectroscopic Characterization and
 Reactivities of Mononuclear Cobalt(III)-Peroxo Complexes
;
_journal_name_full 'Journal of the American Chemical Society'
_journal_page_first 16977
_journal_page_last 16986
_journal_paper_doi 10.1021/ja107177m
_journal_volume 132
_journal_year 2010
_chemical_formula_sum 'C38 H51 B Co N5 O2'
_chemical_formula_weight 679.58
_chemical_name_systematic
; 
 ? 
;
_space_group_IT_number 14
_symmetry_cell_setting monoclinic
_symmetry_space_group_name_Hall '-P 2ybc'
_symmetry_space_group_name_H-M 'P 1 21/c 1'
_atom_sites_solution_hydrogens geom
_atom_sites_solution_primary direct
_atom_sites_solution_secondary difmap
_audit_creation_method 'manual editing of form.cif'
_cell_angle_alpha 90.00
_cell_angle_beta 110.063(2)
_cell_angle_gamma 90.00
_cell_formula_units_Z 4
_cell_length_a 12.2417(15)
_cell_length_b 27.912(3)
_cell_length_c 11.1477(13)
_cell_measurement_reflns_used 2043
_cell_measurement_temperature 170(2)
_cell_measurement_theta_max 19.01
_cell_measurement_theta_min 2.28
_cell_volume 3577.9(7)
_computing_cell_refinement 'Bruker SMART'
_computing_data_collection 'Bruker SMART'
_computing_data_reduction 'Bruker SAINT'
_computing_molecular_graphics 'Bruker SHELXTL'
_computing_publication_material 'Bruker SHELXTL'
_computing_structure_refinement 'SHELXL-97 (Sheldrick, 1997)'
_computing_structure_solution 'SHELXS-97 (Sheldrick, 1990)'
_diffrn_ambient_temperature 170(2)
_diffrn_measured_fraction_theta_full 0.940
_diffrn_measured_fraction_theta_max 0.940
_diffrn_measurement_device_type 'CCD area detector'
_diffrn_measurement_method 'phi and omega scans'
_diffrn_radiation_monochromator graphite
_diffrn_radiation_source 'fine-focus sealed tube'
_diffrn_radiation_type MoK\a
_diffrn_radiation_wavelength 0.71073
_diffrn_reflns_av_R_equivalents 0.0688
_diffrn_reflns_av_sigmaI/netI 0.2248
_diffrn_reflns_limit_h_max 13
_diffrn_reflns_limit_h_min -16
_diffrn_reflns_limit_k_max 36
_diffrn_reflns_limit_k_min -31
_diffrn_reflns_limit_l_max 14
_diffrn_reflns_limit_l_min -10
_diffrn_reflns_number 21911
_diffrn_reflns_theta_full 28.14
_diffrn_reflns_theta_max 28.14
_diffrn_reflns_theta_min 1.77
_exptl_absorpt_coefficient_mu 0.520
_exptl_absorpt_correction_type none
_exptl_crystal_colour Purple
_exptl_crystal_density_diffrn 1.262
_exptl_crystal_density_method 'not measured'
_exptl_crystal_description Block
_exptl_crystal_F_000 1448
_exptl_crystal_size_max 0.3
_exptl_crystal_size_mid 0.2
_exptl_crystal_size_min 0.1
_refine_diff_density_max 0.511
_refine_diff_density_min -0.318
_refine_diff_density_rms 0.042
_refine_ls_extinction_method none
_refine_ls_goodness_of_fit_ref 0.960
_refine_ls_hydrogen_treatment constr
_refine_ls_matrix_type full
_refine_ls_number_parameters 429
_refine_ls_number_reflns 8229
_refine_ls_number_restraints 0
_refine_ls_restrained_S_all 0.585
_refine_ls_R_factor_all 0.1030
_refine_ls_R_factor_gt 0.0365
_refine_ls_shift/su_max 0.001
_refine_ls_shift/su_mean 0.000
_refine_ls_structure_factor_coef Fsqd
_refine_ls_weighting_details 'calc w=1/[\s^2^(Fo^2^)+(0.0000P)^2^+0.0000P] where P=(Fo^2^+2Fc^2^)/3'
_refine_ls_weighting_scheme calc
_refine_ls_wR_factor_gt 0.0481
_refine_ls_wR_factor_ref 0.0523
_reflns_number_gt 3286
_reflns_number_total 8229
_reflns_threshold_expression >2sigma(I)
_cod_data_source_file ja107177m_si_003.cif
_cod_data_source_block cho113p21c
_cod_database_code 4103582

loop_
_symmetry_equiv_pos_as_xyz
'x, y, z'
'-x, y+1/2, -z+1/2'
'-x, -y, -z'
'x, -y-1/2, z-1/2'

loop_
_atom_site_label
_atom_site_type_symbol
_atom_site_fract_x
_atom_site_fract_y
_atom_site_fract_z
_atom_site_U_iso_or_equiv
_atom_site_adp_type
_atom_site_occupancy
_atom_site_symmetry_multiplicity
_atom_site_calc_flag
_atom_site_refinement_flags
Co1 Co 0.30490(3) 0.166353(10) 0.17182(3) 0.02574(9) Uani 1 1 d .
O2 O 0.33763(13) 0.21433(5) 0.07371(12) 0.0378(4) Uani 1 1 d .
N1 N 0.22799(17) 0.10350(6) 0.17597(15) 0.0295(5) Uani 1 1 d .
O1 O 0.26431(13) 0.17761(5) -0.00379(12) 0.0401(4) Uani 1 1 d .
N3 N 0.38705(17) 0.19060(6) 0.34844(15) 0.0300(5) Uani 1 1 d .
B1 B 0.2944(2) 0.89987(9) 0.1745(2) 0.0271(7) Uani 1 1 d .
C25 C 0.4335(2) 0.90590(8) 0.26362(18) 0.0248(6) Uani 1 1 d .
N2 N 0.44970(16) 0.12774(6) 0.19420(16) 0.0302(5) Uani 1 1 d .
N4 N 0.16175(16) 0.19650(6) 0.19201(16) 0.0308(5) Uani 1 1 d .
C31 C 0.20977(19) 0.92979(7) 0.23533(19) 0.0248(6) Uani 1 1 d .
C35 C 0.0393(2) 0.98145(7) 0.2117(2) 0.0323(6) Uani 1 1 d .
H35 H -0.0242 0.9982 0.1576 0.039 Uiso 1 1 calc R
C6 C 0.1910(2) 0.21415(7) 0.3283(2) 0.0406(6) Uani 1 1 d .
H6A H 0.2016 0.2486 0.3307 0.049 Uiso 1 1 calc R
H6B H 0.1270 0.2070 0.3580 0.049 Uiso 1 1 calc R
C19 C 0.28186(19) 0.92347(7) 0.03378(19) 0.0242(6) Uani 1 1 d .
C4 C 0.4900(2) 0.15972(8) 0.41037(19) 0.0447(7) Uani 1 1 d .
H4A H 0.4667 0.1308 0.4435 0.054 Uiso 1 1 calc R
H4B H 0.5462 0.1767 0.4807 0.054 Uiso 1 1 calc R
C24 C 0.34750(19) 0.96366(7) 0.02287(19) 0.0292(6) Uani 1 1 d .
H24 H 0.4023 0.9758 0.0968 0.035 Uiso 1 1 calc R
C9 C 0.18116(19) 0.08307(7) 0.04354(17) 0.0406(7) Uani 1 1 d .
H9A H 0.2413 0.0830 0.0065 0.061 Uiso 1 1 calc R
H9B H 0.1171 0.1023 -0.0079 0.061 Uiso 1 1 calc R
H9C H 0.1551 0.0509 0.0473 0.061 Uiso 1 1 calc R
C36 C 0.1128(2) 0.95625(7) 0.16168(19) 0.0265(6) Uani 1 1 d .
H36 H 0.0961 0.9571 0.0738 0.032 Uiso 1 1 calc R
C30 C 0.4780(2) 0.94631(8) 0.34107(18) 0.0314(6) Uani 1 1 d .
H30 H 0.4257 0.9683 0.3531 0.038 Uiso 1 1 calc R
C8 C 0.1284(2) 0.11105(8) 0.2229(2) 0.0363(7) Uani 1 1 d .
H8A H 0.1560 0.1126 0.3154 0.044 Uiso 1 1 calc R
H8B H 0.0730 0.0849 0.1954 0.044 Uiso 1 1 calc R
C13 C 0.25772(18) 0.84252(8) 0.1617(2) 0.0289(6) Uani 1 1 d .
C20 C 0.20285(19) 0.90744(8) -0.08244(19) 0.0311(6) Uani 1 1 d .
H20 H 0.1566 0.8811 -0.0817 0.037 Uiso 1 1 calc R
C27 C 0.6387(2) 0.88201(9) 0.3135(2) 0.0398(7) Uani 1 1 d .
H27 H 0.6916 0.8599 0.3033 0.048 Uiso 1 1 calc R
C5 C 0.3006(2) 0.19063(8) 0.41566(19) 0.0371(7) Uani 1 1 d .
H5A H 0.3309 0.2083 0.4952 0.045 Uiso 1 1 calc R
H5B H 0.2843 0.1581 0.4348 0.045 Uiso 1 1 calc R
C34 C 0.0614(2) 0.98127(8) 0.3422(2) 0.0409(7) Uani 1 1 d .
H34 H 0.0145 0.9984 0.3772 0.049 Uiso 1 1 calc R
C26 C 0.5193(2) 0.87422(8) 0.25456(18) 0.0324(6) Uani 1 1 d .
H26 H 0.4954 0.8464 0.2066 0.039 Uiso 1 1 calc R
C23 C 0.3346(2) 0.98611(7) -0.09296(19) 0.0331(6) Uani 1 1 d .
H23 H 0.3790 1.0130 -0.0947 0.040 Uiso 1 1 calc R
C1 C 0.3181(2) 0.07124(8) 0.2570(2) 0.0378(7) Uani 1 1 d .
H1A H 0.2901 0.0385 0.2466 0.045 Uiso 1 1 calc R
H1B H 0.3379 0.0801 0.3461 0.045 Uiso 1 1 calc R
N5 N 0.02937(19) 0.14254(7) 0.47899(18) 0.0573(7) Uani 1 1 d .
C18 C 0.2825(2) 0.81133(8) 0.0748(2) 0.0398(7) Uani 1 1 d .
H18 H 0.3193 0.8238 0.0212 0.048 Uiso 1 1 calc R
C32 C 0.2270(2) 0.93019(8) 0.3667(2) 0.0368(7) Uani 1 1 d .
H32 H 0.2894 0.9130 0.4214 0.044 Uiso 1 1 calc R
C3 C 0.5434(2) 0.14709(8) 0.3088(2) 0.0416(7) Uani 1 1 d .
H3A H 0.5776 0.1754 0.2856 0.050 Uiso 1 1 calc R
H3B H 0.6041 0.1233 0.3419 0.050 Uiso 1 1 calc R
C21 C 0.1898(2) 0.92893(8) -0.19956(19) 0.0344(6) Uani 1 1 d .
H21 H 0.1365 0.9166 -0.2743 0.041 Uiso 1 1 calc R
C11 C 0.4300(2) 0.24122(7) 0.34213(19) 0.0433(7) Uani 1 1 d .
H11A H 0.4621 0.2541 0.4269 0.065 Uiso 1 1 calc R
H11B H 0.3662 0.2609 0.2924 0.065 Uiso 1 1 calc R
H11C H 0.4887 0.2407 0.3031 0.065 Uiso 1 1 calc R
C37 C 0.0469(2) 0.13827(8) 0.5846(2) 0.0409(7) Uani 1 1 d .
C29 C 0.5966(2) 0.95487(8) 0.40034(19) 0.0364(7) Uani 1 1 d .
H29 H 0.6211 0.9824 0.4491 0.044 Uiso 1 1 calc R
C28 C 0.6787(2) 0.92268(9) 0.38738(19) 0.0385(7) Uani 1 1 d .
H28 H 0.7579 0.9282 0.4269 0.046 Uiso 1 1 calc R
C22 C 0.2559(2) 0.96849(8) -0.2049(2) 0.0345(6) Uani 1 1 d .
H22 H 0.2474 0.9830 -0.2827 0.041 Uiso 1 1 calc R
C7 C 0.0721(2) 0.15784(8) 0.16627(19) 0.0407(7) Uani 1 1 d .
H7A H 0.0337 0.1542 0.0749 0.049 Uiso 1 1 calc R
H7B H 0.0138 0.1666 0.2033 0.049 Uiso 1 1 calc R
C2 C 0.4255(2) 0.07568(8) 0.2163(2) 0.0403(7) Uani 1 1 d .
H2A H 0.4925 0.0622 0.2821 0.048 Uiso 1 1 calc R
H2B H 0.4128 0.0576 0.1383 0.048 Uiso 1 1 calc R
C33 C 0.1553(2) 0.95494(9) 0.4192(2) 0.0415(7) Uani 1 1 d .
H33 H 0.1706 0.9538 0.5069 0.050 Uiso 1 1 calc R
C12 C 0.1106(2) 0.23709(8) 0.1031(2) 0.0513(8) Uani 1 1 d .
H12A H 0.0899 0.2262 0.0165 0.077 Uiso 1 1 calc R
H12B H 0.1666 0.2625 0.1180 0.077 Uiso 1 1 calc R
H12C H 0.0424 0.2487 0.1178 0.077 Uiso 1 1 calc R
C14 C 0.2021(2) 0.82040(9) 0.2376(2) 0.0451(7) Uani 1 1 d .
H14 H 0.1843 0.8389 0.2977 0.054 Uiso 1 1 calc R
C10 C 0.4938(2) 0.12990(8) 0.0846(2) 0.0495(8) Uani 1 1 d .
H10A H 0.5086 0.1626 0.0687 0.074 Uiso 1 1 calc R
H10B H 0.4365 0.1167 0.0098 0.074 Uiso 1 1 calc R
H10C H 0.5645 0.1118 0.1050 0.074 Uiso 1 1 calc R
C17 C 0.2545(2) 0.76288(9) 0.0655(2) 0.0512(8) Uani 1 1 d .
H17 H 0.2737 0.7438 0.0074 0.061 Uiso 1 1 calc R
C38 C 0.0709(2) 0.13214(9) 0.72239(19) 0.0612(9) Uani 1 1 d .
H38A H 0.1319 0.1090 0.7558 0.092 Uiso 1 1 calc R
H38B H 0.0019 0.1212 0.7363 0.092 Uiso 1 1 calc R
H38C H 0.0947 0.1622 0.7650 0.092 Uiso 1 1 calc R
C16 C 0.1980(2) 0.74276(9) 0.1423(3) 0.0566(9) Uani 1 1 d .
H16 H 0.1785 0.7104 0.1358 0.068 Uiso 1 1 calc R
C15 C 0.1718(2) 0.77179(10) 0.2278(2) 0.0584(9) Uani 1 1 d .
H15 H 0.1335 0.7591 0.2797 0.070 Uiso 1 1 calc R

loop_
_atom_site_aniso_label
_atom_site_aniso_U_11
_atom_site_aniso_U_22
_atom_site_aniso_U_33
_atom_site_aniso_U_23
_atom_site_aniso_U_13
_atom_site_aniso_U_12
Co1 0.0298(2) 0.02356(17) 0.02452(17) 0.00206(17) 0.01019(14) 0.00010(18)
O2 0.0486(13) 0.0323(10) 0.0352(9) 0.0071(8) 0.0179(9) -0.0011(9)
N1 0.0378(15) 0.0285(12) 0.0215(11) -0.0011(9) 0.0094(10) -0.0006(10)
O1 0.0498(12) 0.0417(11) 0.0273(9) 0.0044(8) 0.0113(8) 0.0017(9)
N3 0.0350(14) 0.0224(12) 0.0338(12) 0.0010(9) 0.0133(11) -0.0029(10)
B1 0.0250(19) 0.0324(17) 0.0231(15) 0.0010(14) 0.0072(13) -0.0006(15)
C25 0.0298(17) 0.0258(15) 0.0208(13) 0.0069(11) 0.0112(12) 0.0035(12)
N2 0.0365(14) 0.0248(12) 0.0311(11) -0.0003(9) 0.0139(10) 0.0002(10)
N4 0.0344(14) 0.0251(12) 0.0356(12) 0.0027(10) 0.0154(10) -0.0052(10)
C31 0.0224(16) 0.0269(14) 0.0222(13) 0.0033(11) 0.0042(11) -0.0028(12)
C35 0.0315(17) 0.0305(15) 0.0335(15) -0.0012(12) 0.0094(13) -0.0006(13)
C6 0.052(2) 0.0296(15) 0.0502(16) -0.0066(15) 0.0309(14) -0.0062(15)
C19 0.0259(16) 0.0244(14) 0.0235(13) -0.0043(11) 0.0099(12) 0.0036(12)
C4 0.050(2) 0.0334(16) 0.0370(15) -0.0050(13) -0.0029(14) -0.0044(15)
C24 0.0359(17) 0.0281(15) 0.0210(13) -0.0045(11) 0.0065(12) 0.0025(13)
C9 0.047(2) 0.0397(16) 0.0301(14) -0.0096(12) 0.0074(13) -0.0033(14)
C36 0.0335(17) 0.0273(15) 0.0216(13) -0.0032(11) 0.0133(12) -0.0073(12)
C30 0.0300(18) 0.0350(16) 0.0263(13) 0.0052(12) 0.0059(12) 0.0044(13)
C8 0.0427(19) 0.0310(16) 0.0412(15) -0.0080(13) 0.0223(14) -0.0154(14)
C13 0.0247(15) 0.0335(16) 0.0260(13) 0.0048(12) 0.0055(12) 0.0011(12)
C20 0.0259(16) 0.0376(15) 0.0278(14) 0.0025(12) 0.0067(12) -0.0062(12)
C27 0.0347(19) 0.0469(18) 0.0401(16) 0.0071(13) 0.0156(14) 0.0086(14)
C5 0.050(2) 0.0357(16) 0.0300(14) -0.0093(12) 0.0189(14) -0.0109(14)
C34 0.043(2) 0.0454(18) 0.0410(16) -0.0149(14) 0.0237(15) -0.0051(15)
C26 0.0294(18) 0.0375(16) 0.0260(14) 0.0025(12) 0.0039(13) -0.0005(14)
C23 0.0421(19) 0.0273(15) 0.0316(14) -0.0014(12) 0.0147(13) -0.0004(13)
C1 0.045(2) 0.0255(15) 0.0386(15) 0.0026(12) 0.0094(14) -0.0055(14)
N5 0.0657(19) 0.0605(16) 0.0438(14) 0.0031(13) 0.0163(14) -0.0081(13)
C18 0.0371(18) 0.0306(16) 0.0461(16) -0.0010(13) 0.0070(13) -0.0017(13)
C32 0.0350(19) 0.0482(17) 0.0257(15) 0.0010(12) 0.0082(13) -0.0005(13)
C3 0.0310(18) 0.0366(16) 0.0519(16) -0.0007(13) 0.0076(14) 0.0007(13)
C21 0.0283(17) 0.0491(17) 0.0207(15) -0.0016(12) 0.0019(12) -0.0034(14)
C11 0.052(2) 0.0277(16) 0.0510(16) -0.0070(12) 0.0196(14) -0.0120(14)
C37 0.0346(19) 0.0370(17) 0.0482(17) 0.0016(16) 0.0104(16) -0.0041(13)
C29 0.0377(19) 0.0358(17) 0.0287(14) 0.0049(12) 0.0022(13) -0.0016(14)
C28 0.0280(18) 0.0457(18) 0.0329(15) 0.0079(13) -0.0011(13) -0.0062(15)
C22 0.0394(18) 0.0424(17) 0.0225(14) 0.0072(13) 0.0116(13) 0.0050(14)
C7 0.0364(18) 0.0459(18) 0.0434(15) -0.0098(14) 0.0183(13) -0.0070(15)
C2 0.046(2) 0.0256(16) 0.0441(16) 0.0004(12) 0.0086(14) 0.0046(14)
C33 0.043(2) 0.061(2) 0.0192(14) -0.0078(14) 0.0099(14) -0.0087(16)
C12 0.047(2) 0.0472(18) 0.0648(18) 0.0165(15) 0.0251(15) 0.0148(15)
C14 0.048(2) 0.0390(19) 0.0473(17) 0.0016(14) 0.0153(14) -0.0031(14)
C10 0.054(2) 0.0526(18) 0.0547(17) 0.0106(14) 0.0348(16) 0.0157(15)
C17 0.038(2) 0.043(2) 0.061(2) -0.0128(15) 0.0020(15) 0.0020(15)
C38 0.058(2) 0.085(2) 0.0388(16) 0.0042(16) 0.0145(15) -0.0182(17)
C16 0.041(2) 0.0332(19) 0.079(2) 0.0042(17) -0.0001(17) -0.0083(15)
C15 0.065(2) 0.047(2) 0.064(2) 0.0096(16) 0.0226(17) -0.0110(17)

loop_
_atom_type_symbol
_atom_type_description
_atom_type_scat_dispersion_real
_atom_type_scat_dispersion_imag
_atom_type_scat_source
C C 0.0033 0.0016 'International Tables Vol C Tables 4.2.6.8 and 6.1.1.4'
H H 0.0000 0.0000 'International Tables Vol C Tables 4.2.6.8 and 6.1.1.4'
B B 0.0013 0.0007 'International Tables Vol C Tables 4.2.6.8 and 6.1.1.4'
N N 0.0061 0.0033 'International Tables Vol C Tables 4.2.6.8 and 6.1.1.4'
O O 0.0106 0.0060 'International Tables Vol C Tables 4.2.6.8 and 6.1.1.4'
Co Co 0.3494 0.9721 'International Tables Vol C Tables 4.2.6.8 and 6.1.1.4'

loop_
_geom_angle_atom_site_label_1
_geom_angle_atom_site_label_2
_geom_angle_atom_site_label_3
_geom_angle
O2 Co1 O1 45.36(5)
O2 Co1 N3 101.47(7)
O1 Co1 N3 146.80(7)
O2 Co1 N1 147.64(6)
O1 Co1 N1 102.31(7)
N3 Co1 N1 110.88(7)
O2 Co1 N2 95.75(7)
O1 Co1 N2 97.23(7)
N3 Co1 N2 86.28(7)
N1 Co1 N2 85.93(8)
O2 Co1 N4 97.79(7)
O1 Co1 N4 96.72(7)
N3 Co1 N4 84.94(8)
N1 Co1 N4 85.96(8)
N2 Co1 N4 165.09(7)
O1 O2 Co1 67.91(8)
C1 N1 C8 113.68(17)
C1 N1 C9 108.94(16)
C8 N1 C9 108.35(17)
C1 N1 Co1 106.95(14)
C8 N1 Co1 109.33(12)
C9 N1 Co1 109.55(12)
O2 O1 Co1 66.72(7)
C4 N3 C5 113.67(17)
C4 N3 C11 108.03(17)
C5 N3 C11 109.84(16)
C4 N3 Co1 108.74(12)
C5 N3 Co1 106.94(13)
C11 N3 Co1 109.58(12)
C31 B1 C13 109.63(19)
C31 B1 C19 108.71(18)
C13 B1 C19 111.58(18)
C31 B1 C25 111.31(18)
C13 B1 C25 110.00(18)
C19 B1 C25 105.56(18)
C26 C25 C30 114.0(2)
C26 C25 B1 122.2(2)
C30 C25 B1 123.3(2)
C3 N2 C10 107.28(18)
C3 N2 C2 110.01(16)
C10 N2 C2 108.39(16)
C3 N2 Co1 107.29(13)
C10 N2 Co1 115.19(13)
C2 N2 Co1 108.62(14)
C12 N4 C7 107.86(17)
C12 N4 C6 108.59(16)
C7 N4 C6 109.38(16)
C12 N4 Co1 115.05(13)
C7 N4 Co1 106.58(13)
C6 N4 Co1 109.25(13)
C36 C31 C32 113.6(2)
C36 C31 B1 123.55(19)
C32 C31 B1 122.8(2)
C34 C35 C36 119.7(2)
C5 C6 N4 110.89(17)
C20 C19 C24 114.11(19)
C20 C19 B1 124.0(2)
C24 C19 B1 121.81(18)
N3 C4 C3 107.40(16)
C23 C24 C19 123.4(2)
C35 C36 C31 124.3(2)
C29 C30 C25 123.2(2)
N1 C8 C7 106.60(17)
C14 C13 C18 114.0(2)
C14 C13 B1 123.2(2)
C18 C13 B1 122.7(2)
C21 C20 C19 123.4(2)
C28 C27 C26 120.3(2)
N3 C5 C6 107.60(18)
C35 C34 C33 118.3(2)
C27 C26 C25 123.7(2)
C22 C23 C24 120.0(2)
N1 C1 C2 107.89(18)
C17 C18 C13 123.1(2)
C33 C32 C31 123.4(2)
N2 C3 C4 108.55(19)
C22 C21 C20 120.2(2)
N5 C37 C38 179.2(3)
C28 C29 C30 120.8(2)
C27 C28 C29 118.0(2)
C23 C22 C21 118.9(2)
N4 C7 C8 110.12(19)
N2 C2 C1 111.05(18)
C34 C33 C32 120.7(2)
C13 C14 C15 123.4(2)
C16 C17 C18 120.6(3)
C15 C16 C17 118.3(3)
C16 C15 C14 120.5(3)

loop_
_geom_bond_atom_site_label_1
_geom_bond_atom_site_label_2
_geom_bond_distance
Co1 O2 1.8575(13)
Co1 O1 1.8737(12)
Co1 N3 1.9969(16)
Co1 N1 1.9991(17)
Co1 N2 2.0155(18)
Co1 N4 2.0249(18)
O2 O1 1.4389(17)
N1 C1 1.470(2)
N1 C8 1.497(2)
N1 C9 1.501(2)
N3 C4 1.487(2)
N3 C5 1.492(2)
N3 C11 1.517(2)
B1 C31 1.647(3)
B1 C13 1.655(3)
B1 C19 1.660(3)
B1 C25 1.660(3)
C25 C26 1.403(3)
C25 C30 1.411(3)
N2 C3 1.494(2)
N2 C10 1.496(2)
N2 C2 1.520(2)
N4 C12 1.494(2)
N4 C7 1.495(2)
N4 C6 1.519(2)
C31 C36 1.400(3)
C31 C32 1.406(2)
C35 C34 1.385(2)
C35 C36 1.400(3)
C6 C5 1.511(3)
C19 C20 1.398(2)
C19 C24 1.409(3)
C4 C3 1.531(2)
C24 C23 1.394(2)
C30 C29 1.393(3)
C8 C7 1.510(3)
C13 C14 1.399(3)
C13 C18 1.410(3)
C20 C21 1.395(2)
C27 C28 1.389(3)
C27 C26 1.399(3)
C34 C33 1.386(3)
C23 C22 1.379(3)
C1 C2 1.536(3)
N5 C37 1.128(2)
C18 C17 1.390(3)
C32 C33 1.394(3)
C21 C22 1.382(3)
C37 C38 1.472(3)
C29 C28 1.392(3)
C14 C15 1.401(3)
C17 C16 1.390(3)
C16 C15 1.370(3)

loop_
_geom_torsion_atom_site_label_1
_geom_torsion_atom_site_label_2
_geom_torsion_atom_site_label_3
_geom_torsion_atom_site_label_4
_geom_torsion
N3 Co1 O2 O1 -178.15(9)
N1 Co1 O2 O1 3.01(17)
N2 Co1 O2 O1 94.49(10)
N4 Co1 O2 O1 -91.76(10)
O2 Co1 N1 C1 124.37(15)
O1 Co1 N1 C1 126.56(13)
N3 Co1 N1 C1 -54.41(15)
N2 Co1 N1 C1 30.04(13)
N4 Co1 N1 C1 -137.44(14)
O2 Co1 N1 C8 -112.14(16)
O1 Co1 N1 C8 -109.95(14)
N3 Co1 N1 C8 69.08(15)
N2 Co1 N1 C8 153.53(14)
N4 Co1 N1 C8 -13.95(14)
O2 Co1 N1 C9 6.4(2)
O1 Co1 N1 C9 8.64(15)
N3 Co1 N1 C9 -172.33(13)
N2 Co1 N1 C9 -87.88(14)
N4 Co1 N1 C9 104.64(14)
N3 Co1 O1 O2 3.31(17)
N1 Co1 O1 O2 -178.35(9)
N2 Co1 O1 O2 -90.96(10)
N4 Co1 O1 O2 94.33(10)
O2 Co1 N3 C4 -109.37(14)
O1 Co1 N3 C4 -111.77(16)
N1 Co1 N3 C4 69.97(16)
N2 Co1 N3 C4 -14.24(14)
N4 Co1 N3 C4 153.69(15)
O2 Co1 N3 C5 127.51(13)
O1 Co1 N3 C5 125.11(15)
N1 Co1 N3 C5 -53.16(15)
N2 Co1 N3 C5 -137.37(13)
N4 Co1 N3 C5 30.56(13)
O2 Co1 N3 C11 8.51(15)
O1 Co1 N3 C11 6.1(2)
N1 Co1 N3 C11 -172.16(14)
N2 Co1 N3 C11 103.63(15)
N4 Co1 N3 C11 -88.44(14)
C31 B1 C25 C26 161.54(18)
C13 B1 C25 C26 39.8(3)
C19 B1 C25 C26 -80.7(2)
C31 B1 C25 C30 -27.4(3)
C13 B1 C25 C30 -149.14(19)
C19 B1 C25 C30 90.4(2)
O2 Co1 N2 C3 87.32(14)
O1 Co1 N2 C3 132.97(13)
N3 Co1 N2 C3 -13.85(14)
N1 Co1 N2 C3 -125.12(14)
N4 Co1 N2 C3 -67.9(3)
O2 Co1 N2 C10 -32.02(15)
O1 Co1 N2 C10 13.62(15)
N3 Co1 N2 C10 -133.20(15)
N1 Co1 N2 C10 115.54(15)
N4 Co1 N2 C10 172.8(2)
O2 Co1 N2 C2 -153.79(13)
O1 Co1 N2 C2 -108.14(13)
N3 Co1 N2 C2 105.04(13)
N1 Co1 N2 C2 -6.23(13)
N4 Co1 N2 C2 51.0(3)
O2 Co1 N4 C12 14.62(15)
O1 Co1 N4 C12 -31.12(15)
N3 Co1 N4 C12 115.53(15)
N1 Co1 N4 C12 -133.06(15)
N2 Co1 N4 C12 169.7(2)
O2 Co1 N4 C7 134.11(13)
O1 Co1 N4 C7 88.38(13)
N3 Co1 N4 C7 -124.97(13)
N1 Co1 N4 C7 -13.56(13)
N2 Co1 N4 C7 -70.8(3)
O2 Co1 N4 C6 -107.80(13)
O1 Co1 N4 C6 -153.54(13)
N3 Co1 N4 C6 -6.88(13)
N1 Co1 N4 C6 104.53(13)
N2 Co1 N4 C6 47.3(3)
C13 B1 C31 C36 -99.1(2)
C19 B1 C31 C36 23.2(3)
C25 B1 C31 C36 139.0(2)
C13 B1 C31 C32 79.4(3)
C19 B1 C31 C32 -158.36(19)
C25 B1 C31 C32 -42.5(3)
C12 N4 C6 C5 -144.51(19)
C7 N4 C6 C5 98.0(2)
Co1 N4 C6 C5 -18.3(2)
C31 B1 C19 C20 -92.3(2)
C13 B1 C19 C20 28.7(3)
C25 B1 C19 C20 148.2(2)
C31 B1 C19 C24 84.3(3)
C13 B1 C19 C24 -154.6(2)
C25 B1 C19 C24 -35.2(3)
C5 N3 C4 C3 157.68(17)
C11 N3 C4 C3 -80.2(2)
Co1 N3 C4 C3 38.69(19)
C20 C19 C24 C23 0.7(3)
B1 C19 C24 C23 -176.2(2)
C34 C35 C36 C31 0.4(3)
C32 C31 C36 C35 0.7(3)
B1 C31 C36 C35 179.3(2)
C26 C25 C30 C29 1.8(3)
B1 C25 C30 C29 -169.87(19)
C1 N1 C8 C7 157.46(17)
C9 N1 C8 C7 -81.29(19)
Co1 N1 C8 C7 38.05(19)
C31 B1 C13 C14 -24.8(3)
C19 B1 C13 C14 -145.3(2)
C25 B1 C13 C14 97.9(2)
C31 B1 C13 C18 156.71(19)
C19 B1 C13 C18 36.2(3)
C25 B1 C13 C18 -80.6(2)
C24 C19 C20 C21 0.3(3)
B1 C19 C20 C21 177.2(2)
C4 N3 C5 C6 -167.87(16)
C11 N3 C5 C6 71.0(2)
Co1 N3 C5 C6 -47.85(18)
N4 C6 C5 N3 43.5(2)
C36 C35 C34 C33 -1.4(3)
C28 C27 C26 C25 0.7(3)
C30 C25 C26 C27 -1.6(3)
B1 C25 C26 C27 170.18(19)
C19 C24 C23 C22 -1.3(3)
C8 N1 C1 C2 -167.41(17)
C9 N1 C1 C2 71.7(2)
Co1 N1 C1 C2 -46.64(18)
C14 C13 C18 C17 -0.2(3)
B1 C13 C18 C17 178.4(2)
C36 C31 C32 C33 -0.7(3)
B1 C31 C32 C33 -179.3(2)
C10 N2 C3 C4 162.96(17)
C2 N2 C3 C4 -79.3(2)
Co1 N2 C3 C4 38.65(19)
N3 C4 C3 N2 -51.6(2)
C19 C20 C21 C22 -0.7(3)
C25 C30 C29 C28 -1.2(3)
C26 C27 C28 C29 0.1(3)
C30 C29 C28 C27 0.1(3)
C24 C23 C22 C21 0.8(3)
C20 C21 C22 C23 0.2(3)
C12 N4 C7 C8 163.05(17)
C6 N4 C7 C8 -79.0(2)
Co1 N4 C7 C8 38.98(19)
N1 C8 C7 N4 -51.3(2)
C3 N2 C2 C1 99.0(2)
C10 N2 C2 C1 -143.97(18)
Co1 N2 C2 C1 -18.1(2)
N1 C1 C2 N2 43.1(2)
C35 C34 C33 C32 1.4(4)
C31 C32 C33 C34 -0.4(4)
C18 C13 C14 C15 -0.8(3)
B1 C13 C14 C15 -179.4(2)
C13 C18 C17 C16 0.9(4)
C18 C17 C16 C15 -0.6(4)
C17 C16 C15 C14 -0.4(4)
C13 C14 C15 C16 1.2(4)
